data_7114665
loop_
_publ_author_name
'Fei Zeng'
'Zheng Meng'
'Ying Han'
'Chuan-Feng Chen'

_publ_section_title
;
 Formation of a 'pseudosuitane'-type complex between a triptycene-derived
 bis(crown ether) host and
 1,1'-(anthracene-9,10-diyl)bis(N-benzylmethanaminium): a new method for
 the synthesis of linear polyrotaxanes
;
_journal_name_full Chem.Commun.
_journal_page_first 7611
_journal_paper_doi 10.1039/C4CC02904F
_journal_volume 50
_journal_year 2014
_chemical_formula_moiety '2(F6 P), C58 H70 O16, C2 H3 N, C30 H30 N2'
_chemical_formula_sum 'C90 H103 F12 N3 O16 P2'
_chemical_formula_weight 1772.69
_chemical_name_systematic
;
 ?
;
_space_group_crystal_system monoclinic
_space_group_IT_number 14
_space_group_name_Hall '-P 2yn'
_space_group_name_H-M_alt 'P 1 21/n 1'
_symmetry_space_group_name_Hall '-P 2yn'
_symmetry_space_group_name_H-M 'P 1 21/n 1'
_atom_sites_solution_hydrogens geom
_audit_creation_date 2014-04-01
_audit_creation_method
;
Olex2 1.2
(compiled 2013.12.10 svn.r2850 for OlexSys, GUI svn.r4736)
;
_cell_angle_alpha 90
_cell_angle_beta 100.404(4)
_cell_angle_gamma 90
_cell_formula_units_Z 4
_cell_length_a 12.115(4)
_cell_length_b 34.605(11)
_cell_length_c 20.873(7)
_cell_measurement_reflns_used 25251
_cell_measurement_temperature 173.1500
_cell_measurement_theta_max 27.4781
_cell_measurement_theta_min 0.9919
_cell_volume 8607(5)
_computing_cell_refinement 'CrystalClear (Rigaku Inc., 2007)'
_computing_data_collection 'CrystalClear (Rigaku Inc., 2007)'
_computing_data_reduction 'CrystalClear (Rigaku Inc., 2007)'
_computing_molecular_graphics 'Olex2 (Dolomanov et al., 2009)'
_computing_publication_material 'Olex2 (Dolomanov et al., 2009)'
_computing_structure_refinement 'XL (Sheldrick, 2013)'
_computing_structure_solution
;
'XS (Sheldrick, 2013)'
;
_diffrn_ambient_temperature 173.1500
_diffrn_detector_area_resol_mean 28.5714
_diffrn_measured_fraction_theta_full 0.995
_diffrn_measured_fraction_theta_max 0.999
_diffrn_measurement_device
;
Saturn724+ (2x2 bin mode)
;
_diffrn_measurement_device_details
;
AFC10: Fixed Chi 2 circle
;
_diffrn_measurement_device_type 'MM007-HF CCD(Saturn 724+)'
_diffrn_measurement_method '\w scans at fixed \c = 45\%'
_diffrn_orient_matrix_type d*Trek
_diffrn_orient_matrix_UB_11 0.0254
_diffrn_orient_matrix_UB_12 -0.0747
_diffrn_orient_matrix_UB_13 0.0287
_diffrn_orient_matrix_UB_21 -0.0235
_diffrn_orient_matrix_UB_22 -0.0124
_diffrn_orient_matrix_UB_23 -0.0114
_diffrn_orient_matrix_UB_31 0.0265
_diffrn_orient_matrix_UB_32 -0.0154
_diffrn_orient_matrix_UB_33 -0.0378
_diffrn_radiation_detector CCD
_diffrn_radiation_monochromator Confocal
_diffrn_radiation_type MoK\a
_diffrn_radiation_wavelength 0.71073
_diffrn_reflns_av_R_equivalents 0.1176
_diffrn_reflns_av_unetI/netI 0.1200
_diffrn_reflns_Laue_measured_fraction_full 0.995
_diffrn_reflns_Laue_measured_fraction_max 0.999
_diffrn_reflns_limit_h_max 14
_diffrn_reflns_limit_h_min -14
_diffrn_reflns_limit_k_max 41
_diffrn_reflns_limit_k_min -40
_diffrn_reflns_limit_l_max 24
_diffrn_reflns_limit_l_min -24
_diffrn_reflns_number 49058
_diffrn_reflns_point_group_measured_fraction_full 0.995
_diffrn_reflns_point_group_measured_fraction_max 0.999
_diffrn_reflns_theta_full 25.242
_diffrn_reflns_theta_max 25.199
_diffrn_reflns_theta_min 1.539
_diffrn_source 'Rotating Anode'
_diffrn_source_current 24.0000
_diffrn_source_power 1.2000
_diffrn_source_voltage 50.0000
_exptl_absorpt_coefficient_mu 0.145
_exptl_absorpt_correction_T_max 1.0000
_exptl_absorpt_correction_T_min 0.5510
_exptl_absorpt_correction_type multi-scan
_exptl_absorpt_process_details 'CrystalClear (Rigaku Inc., 2007)'
_exptl_crystal_colour Colorless
_exptl_crystal_density_diffrn 1.368
_exptl_crystal_description block
_exptl_crystal_F_000 3720
_exptl_crystal_size_max 0.42
_exptl_crystal_size_mid 0.19
_exptl_crystal_size_min 0.1
_refine_diff_density_max 0.610
_refine_diff_density_min -0.480
_refine_diff_density_rms 0.070
_refine_ls_extinction_method none
_refine_ls_goodness_of_fit_ref 1.236
_refine_ls_hydrogen_treatment constr
_refine_ls_matrix_type full
_refine_ls_number_parameters 1111
_refine_ls_number_reflns 15487
_refine_ls_number_restraints 0
_refine_ls_restrained_S_all 1.236
_refine_ls_R_factor_all 0.1736
_refine_ls_R_factor_gt 0.1404
_refine_ls_shift/su_max 0.001
_refine_ls_shift/su_mean 0.000
_refine_ls_structure_factor_coef Fsqd
_refine_ls_weighting_details 'w=1/[\s^2^(Fo^2^)+(0.0629P)^2^+18.8824P] where P=(Fo^2^+2Fc^2^)/3'
_refine_ls_weighting_scheme calc
_refine_ls_wR_factor_gt 0.2804
_refine_ls_wR_factor_ref 0.2996
_reflns_Friedel_coverage 0.000
_reflns_number_gt 11821
_reflns_number_total 15487
_reflns_threshold_expression 'I > 2\s(I)'
_cod_data_source_file c4cc02904f2.cif
_cod_data_source_block mx2937
_cod_database_code 7114665
_shelxl_version_number 2013-4
_shelx_space_group_comment
;
The symmetry employed for this shelxl refinement is uniquely defined
by the following loop, which should always be used as a source of
symmetry information in preference to the above space-group names.
They are only intended as comments.
;
_diffrn_number_total 19953
_olex2_refinement_description
;
1. Fixed Uiso
 At 1.2 times of:
  All C(H) groups, All C(H,H) groups, All N(H,H) groups
 At 1.5 times of:
  All C(H,H,H) groups
2.a Secondary CH2 refined with riding coordinates:
 C7(H7A,H7B), C8(H8A,H8B), C9(H9A,H9B), C10(H10A,H10B), C11(H11A,H11B),
 C12(H12A,H12B), C13(H13A,H13B), C14(H14A,H14B), C15(H15A,H15B), C16(H16A,H16B),
  C17(H17A,H17B), C18(H18A,H18B), C41(H41A,H41B), C42(H42A,H42B), C43(H43A,
 H43B), C44(H44A,H44B), C45(H45A,H45B), C46(H46A,H46B), C47(H47A,H47B),
 C48(H48A,H48B), C49(H49A,H49B), C50(H50A,H50B), C51(H51A,H51B), C52(H52A,H52B),
  N1(H1A,H1B), N2(H2A,H2B), C65(H65A,H65B), C66(H66A,H66B), C81(H81A,H81B),
 C82(H82A,H82B)
2.b Aromatic/amide H refined with riding coordinates:
 C2(H2), C3(H3), C4(H4), C5(H5), C21(H21), C24(H24), C27(H27), C28(H28),
 C29(H29), C30(H30), C37(H37), C40(H40), C54(H54), C55(H55), C56(H56), C57(H57),
  C60(H60), C61(H61), C62(H62), C63(H63), C64(H64), C69(H69), C70(H70),
 C71(H71), C72(H72), C76(H76), C77(H77), C78(H78), C79(H79), C84(H84), C85(H85),
  C86(H86), C87(H87), C88(H88)
2.c Idealised Me refined as rotating group:
 C33(H33A,H33B,H33C), C34(H34A,H34B,H34C), C89(H89A,H89B,H89C)
;

loop_
_space_group_symop_operation_xyz
'x, y, z'
'-x+1/2, y+1/2, -z+1/2'
'-x, -y, -z'
'x-1/2, -y-1/2, z-1/2'

loop_
_atom_site_label
_atom_site_type_symbol
_atom_site_fract_x
_atom_site_fract_y
_atom_site_fract_z
_atom_site_U_iso_or_equiv
_atom_site_adp_type
_atom_site_occupancy
_atom_site_site_symmetry_order
_atom_site_calc_flag
_atom_site_refinement_flags_posn
P2 P 0.6369(2) 0.51320(11) 0.67614(14) 0.1076(11) Uani 1 1 d .
F7 F 0.6208(10) 0.4860(4) 0.6214(5) 0.265(6) Uani 1 1 d .
F8 F 0.7613(6) 0.5184(2) 0.6699(4) 0.171(3) Uani 1 1 d .
F9 F 0.6542(7) 0.5437(3) 0.7374(4) 0.170(3) Uani 1 1 d .
F10 F 0.5118(5) 0.5084(3) 0.6855(3) 0.179(4) Uani 1 1 d .
F11 F 0.6093(9) 0.5501(3) 0.6337(5) 0.220(5) Uani 1 1 d .
F12 F 0.6724(6) 0.4831(2) 0.7290(4) 0.155(3) Uani 1 1 d .
P1 P 0.42934(16) 0.23558(6) 0.39145(10) 0.0545(5) Uani 1 1 d .
F1 F 0.5223(4) 0.26457(12) 0.3755(2) 0.0723(12) Uani 1 1 d .
F2 F 0.4080(4) 0.22141(16) 0.3179(2) 0.0970(17) Uani 1 1 d .
F3 F 0.5243(4) 0.20366(13) 0.4100(2) 0.0813(14) Uani 1 1 d .
F4 F 0.3372(4) 0.20668(14) 0.4087(3) 0.0962(17) Uani 1 1 d .
F5 F 0.4512(4) 0.25015(14) 0.4655(2) 0.0772(13) Uani 1 1 d .
F6 F 0.3353(4) 0.26779(14) 0.3737(2) 0.0773(13) Uani 1 1 d .
O1 O 0.3245(4) 0.47695(11) 0.8527(2) 0.0510(12) Uani 1 1 d .
O2 O 0.4536(4) 0.54627(12) 0.8751(2) 0.0539(12) Uani 1 1 d .
O3 O 0.4687(4) 0.62120(11) 0.91768(19) 0.0456(11) Uani 1 1 d .
O4 O 0.3129(3) 0.67980(11) 0.88866(18) 0.0372(9) Uani 1 1 d .
O5 O 0.1115(4) 0.47160(14) 0.8560(2) 0.0620(13) Uani 1 1 d .
O6 O -0.0301(5) 0.53517(18) 0.8809(3) 0.0852(18) Uani 1 1 d .
O7 O -0.0214(5) 0.61006(14) 0.9291(3) 0.0667(14) Uani 1 1 d .
O8 O 0.1013(3) 0.67421(11) 0.89668(18) 0.0381(9) Uani 1 1 d .
O9 O 0.1400(3) 0.75012(11) 0.50058(17) 0.0388(9) Uani 1 1 d .
O10 O 0.2714(4) 0.69581(12) 0.4370(2) 0.0499(11) Uani 1 1 d .
O11 O 0.3356(4) 0.61841(12) 0.48932(19) 0.0443(10) Uani 1 1 d .
O12 O 0.2161(3) 0.56169(12) 0.5504(2) 0.0453(10) Uani 1 1 d .
O13 O -0.0695(3) 0.74316(11) 0.50885(17) 0.0386(9) Uani 1 1 d .
O14 O -0.2246(3) 0.67693(11) 0.48304(17) 0.0387(10) Uani 1 1 d .
O15 O -0.1759(3) 0.59814(12) 0.4526(2) 0.0469(11) Uani 1 1 d .
O16 O -0.0009(4) 0.55557(12) 0.53740(19) 0.0443(10) Uani 1 1 d .
C1 C 0.2896(7) 0.4412(2) 0.8680(3) 0.0518(17) Uani 1 1 d .
C2 C 0.3553(8) 0.40906(19) 0.8812(3) 0.067(2) Uani 1 1 d .
H2 H 0.4315 0.4105 0.8797 0.080 Uiso 1 1 calc R
C3 C 0.3090(11) 0.3741(2) 0.8971(3) 0.083(3) Uani 1 1 d .
H3 H 0.3551 0.3526 0.9069 0.100 Uiso 1 1 calc R
C4 C 0.1980(10) 0.3711(2) 0.8983(3) 0.081(3) Uani 1 1 d .
H4 H 0.1680 0.3476 0.9082 0.097 Uiso 1 1 calc R
C5 C 0.1287(9) 0.4032(2) 0.8846(3) 0.074(3) Uani 1 1 d .
H5 H 0.0521 0.4013 0.8847 0.089 Uiso 1 1 calc R
C6 C 0.1752(8) 0.43835(18) 0.8708(3) 0.059(2) Uani 1 1 d .
C7 C 0.4405(6) 0.4788(2) 0.8466(3) 0.0577(19) Uani 1 1 d .
H7A H 0.4560 0.4601 0.8147 0.069 Uiso 1 1 calc R
H7B H 0.4879 0.4729 0.8881 0.069 Uiso 1 1 calc R
C8 C 0.4638(6) 0.51817(18) 0.8258(3) 0.0537(17) Uani 1 1 d .
H8A H 0.5391 0.5191 0.8161 0.064 Uiso 1 1 calc R
H8B H 0.4116 0.5245 0.7862 0.064 Uiso 1 1 calc R
C9 C 0.5572(6) 0.56152(18) 0.9063(4) 0.0580(19) Uani 1 1 d .
H9A H 0.5971 0.5722 0.8740 0.070 Uiso 1 1 calc R
H9B H 0.6028 0.5411 0.9294 0.070 Uiso 1 1 calc R
C10 C 0.5381(6) 0.59220(17) 0.9527(3) 0.0492(17) Uani 1 1 d .
H10A H 0.5019 0.5814 0.9865 0.059 Uiso 1 1 calc R
H10B H 0.6093 0.6033 0.9733 0.059 Uiso 1 1 calc R
C11 C 0.4896(5) 0.65887(16) 0.9440(3) 0.0409(14) Uani 1 1 d .
H11A H 0.5696 0.6640 0.9528 0.049 Uiso 1 1 calc R
H11B H 0.4614 0.6611 0.9845 0.049 Uiso 1 1 calc R
C12 C 0.4306(5) 0.68732(16) 0.8947(3) 0.0373(13) Uani 1 1 d .
H12A H 0.4476 0.7136 0.9094 0.045 Uiso 1 1 calc R
H12B H 0.4543 0.6838 0.8531 0.045 Uiso 1 1 calc R
C13 C -0.0058(7) 0.4682(3) 0.8530(4) 0.075(2) Uani 1 1 d .
H13A H -0.0214 0.4612 0.8955 0.089 Uiso 1 1 calc R
H13B H -0.0355 0.4480 0.8224 0.089 Uiso 1 1 calc R
C14 C -0.0602(7) 0.5055(3) 0.8319(4) 0.072(2) Uani 1 1 d .
H14A H -0.0377 0.5136 0.7917 0.087 Uiso 1 1 calc R
H14B H -0.1411 0.5021 0.8234 0.087 Uiso 1 1 calc R
C15 C -0.1143(7) 0.5503(2) 0.9085(4) 0.070(2) Uani 1 1 d .
H15A H -0.1454 0.5299 0.9318 0.084 Uiso 1 1 calc R
H15B H -0.1735 0.5593 0.8741 0.084 Uiso 1 1 calc R
C16 C -0.0795(10) 0.5816(3) 0.9526(4) 0.094(3) Uani 1 1 d .
H16A H -0.1457 0.5928 0.9653 0.113 Uiso 1 1 calc R
H16B H -0.0333 0.5711 0.9916 0.113 Uiso 1 1 calc R
C17 C -0.0158(6) 0.64589(18) 0.9639(3) 0.0511(16) Uani 1 1 d .
H17A H 0.0484 0.6460 0.9992 0.061 Uiso 1 1 calc R
H17B H -0.0832 0.6496 0.9822 0.061 Uiso 1 1 calc R
C18 C -0.0050(5) 0.67733(18) 0.9165(3) 0.0454(15) Uani 1 1 d .
H18A H -0.0646 0.6752 0.8788 0.054 Uiso 1 1 calc R
H18B H -0.0113 0.7023 0.9366 0.054 Uiso 1 1 calc R
C19 C 0.2399(5) 0.70659(15) 0.8530(2) 0.0348(13) Uani 1 1 d .
C20 C 0.1279(5) 0.70350(16) 0.8573(2) 0.0328(12) Uani 1 1 d .
C21 C 0.0518(5) 0.72982(16) 0.8237(3) 0.0377(13) Uani 1 1 d .
H21 H -0.0236 0.7284 0.8269 0.045 Uiso 1 1 calc R
C22 C 0.0882(5) 0.75814(15) 0.7856(2) 0.0324(13) Uani 1 1 d .
C23 C 0.1993(5) 0.76076(15) 0.7811(2) 0.0314(12) Uani 1 1 d .
C24 C 0.2787(5) 0.73475(16) 0.8140(2) 0.0352(13) Uani 1 1 d .
H24 H 0.3538 0.7361 0.8101 0.042 Uiso 1 1 calc R
C25 C 0.2279(5) 0.79297(16) 0.7354(3) 0.0377(14) Uani 1 1 d .
C26 C 0.1779(6) 0.82985(17) 0.7581(2) 0.0416(15) Uani 1 1 d .
C27 C 0.2357(7) 0.86445(18) 0.7731(3) 0.0547(19) Uani 1 1 d .
H27 H 0.3116 0.8662 0.7709 0.066 Uiso 1 1 calc R
C28 C 0.1784(9) 0.8965(2) 0.7914(3) 0.065(2) Uani 1 1 d .
H28 H 0.2165 0.9197 0.8010 0.078 Uiso 1 1 calc R
C29 C 0.0672(9) 0.89421(19) 0.7955(3) 0.064(2) Uani 1 1 d .
H29 H 0.0302 0.9157 0.8081 0.077 Uiso 1 1 calc R
C30 C 0.0090(7) 0.85934(18) 0.7807(3) 0.0532(19) Uani 1 1 d .
H30 H -0.0666 0.8577 0.7834 0.064 Uiso 1 1 calc R
C31 C 0.0642(6) 0.82757(18) 0.7620(3) 0.0467(16) Uani 1 1 d .
C32 C 0.0115(5) 0.78775(16) 0.7424(2) 0.0352(13) Uani 1 1 d .
C33 C 0.3509(6) 0.79538(19) 0.7324(3) 0.0490(17) Uani 1 1 d .
H33A H 0.3928 0.8009 0.7749 0.073 Uiso 1 1 calc GR
H33B H 0.3629 0.8156 0.7028 0.073 Uiso 1 1 calc GR
H33C H 0.3755 0.7712 0.7174 0.073 Uiso 1 1 calc GR
C34 C -0.1108(5) 0.78457(18) 0.7462(3) 0.0417(14) Uani 1 1 d .
H34A H -0.1371 0.7591 0.7334 0.063 Uiso 1 1 calc GR
H34B H -0.1527 0.8032 0.7175 0.063 Uiso 1 1 calc GR
H34C H -0.1209 0.7894 0.7901 0.063 Uiso 1 1 calc GR
C35 C 0.1520(5) 0.78231(15) 0.6712(3) 0.0331(13) Uani 1 1 d .
C36 C 0.0396(5) 0.77971(16) 0.6740(2) 0.0343(13) Uani 1 1 d .
C37 C -0.0390(5) 0.76820(15) 0.6203(2) 0.0314(12) Uani 1 1 d .
H37 H -0.1150 0.7672 0.6225 0.038 Uiso 1 1 calc R
C38 C -0.0012(5) 0.75821(15) 0.5633(2) 0.0339(13) Uani 1 1 d .
C39 C 0.1123(5) 0.76163(15) 0.5594(2) 0.0309(12) Uani 1 1 d .
C40 C 0.1902(5) 0.77330(15) 0.6132(2) 0.0358(13) Uani 1 1 d .
H40 H 0.2660 0.7751 0.6110 0.043 Uiso 1 1 calc R
C41 C 0.2537(5) 0.75623(17) 0.4937(3) 0.0417(14) Uani 1 1 d .
H41A H 0.3044 0.7451 0.5303 0.050 Uiso 1 1 calc R
H41B H 0.2693 0.7837 0.4919 0.050 Uiso 1 1 calc R
C42 C 0.2688(6) 0.73680(19) 0.4311(3) 0.0501(16) Uani 1 1 d .
H42A H 0.2077 0.7442 0.3966 0.060 Uiso 1 1 calc R
H42B H 0.3384 0.7456 0.4191 0.060 Uiso 1 1 calc R
C43 C 0.3803(5) 0.67960(19) 0.4456(3) 0.0456(15) Uani 1 1 d .
H43A H 0.4206 0.6852 0.4891 0.055 Uiso 1 1 calc R
H43B H 0.4216 0.6908 0.4145 0.055 Uiso 1 1 calc R
C44 C 0.3713(5) 0.63681(18) 0.4358(3) 0.0475(16) Uani 1 1 d .
H44A H 0.3182 0.6313 0.3962 0.057 Uiso 1 1 calc R
H44B H 0.4438 0.6266 0.4308 0.057 Uiso 1 1 calc R
C45 C 0.3577(6) 0.5774(2) 0.4911(4) 0.0592(19) Uani 1 1 d .
H45A H 0.4353 0.5730 0.4873 0.071 Uiso 1 1 calc R
H45B H 0.3104 0.5651 0.4543 0.071 Uiso 1 1 calc R
C46 C 0.3360(6) 0.56012(19) 0.5522(3) 0.0541(18) Uani 1 1 d .
H46A H 0.3618 0.5335 0.5558 0.065 Uiso 1 1 calc R
H46B H 0.3752 0.5744 0.5894 0.065 Uiso 1 1 calc R
C47 C -0.1878(5) 0.74307(17) 0.5095(3) 0.0424(14) Uani 1 1 d .
H47A H -0.2184 0.7688 0.5001 0.051 Uiso 1 1 calc R
H47B H -0.2012 0.7354 0.5522 0.051 Uiso 1 1 calc R
C48 C -0.2440(5) 0.71493(16) 0.4587(3) 0.0385(14) Uani 1 1 d .
H48A H -0.3241 0.7200 0.4486 0.046 Uiso 1 1 calc R
H48B H -0.2138 0.7179 0.4190 0.046 Uiso 1 1 calc R
C49 C -0.3011(5) 0.65103(18) 0.4466(3) 0.0511(17) Uani 1 1 d .
H49A H -0.2948 0.6525 0.4010 0.061 Uiso 1 1 calc R
H49B H -0.3771 0.6582 0.4504 0.061 Uiso 1 1 calc R
C50 C -0.2781(6) 0.61060(18) 0.4704(3) 0.0530(17) Uani 1 1 d .
H50A H -0.2719 0.6097 0.5174 0.064 Uiso 1 1 calc R
H50B H -0.3390 0.5937 0.4511 0.064 Uiso 1 1 calc R
C51 C -0.1607(6) 0.55731(18) 0.4542(3) 0.0544(18) Uani 1 1 d .
H51A H -0.1100 0.5504 0.4251 0.065 Uiso 1 1 calc R
H51B H -0.2324 0.5450 0.4382 0.065 Uiso 1 1 calc R
C52 C -0.1154(6) 0.5423(2) 0.5201(3) 0.0556(18) Uani 1 1 d .
H52A H -0.1595 0.5518 0.5512 0.067 Uiso 1 1 calc R
H52B H -0.1178 0.5143 0.5202 0.067 Uiso 1 1 calc R
C53 C 0.0617(5) 0.53801(17) 0.5919(3) 0.0404(14) Uani 1 1 d .
C54 C 0.0146(7) 0.51760(18) 0.6376(3) 0.0542(18) Uani 1 1 d .
H54 H -0.0630 0.5160 0.6336 0.065 Uiso 1 1 calc R
C55 C 0.0833(8) 0.4998(2) 0.6890(3) 0.067(2) Uani 1 1 d .
H55 H 0.0522 0.4850 0.7184 0.080 Uiso 1 1 calc R
C56 C 0.1969(8) 0.50382(18) 0.6967(3) 0.059(2) Uani 1 1 d .
H56 H 0.2424 0.4922 0.7321 0.071 Uiso 1 1 calc R
C57 C 0.2458(7) 0.52499(18) 0.6524(3) 0.057(2) Uani 1 1 d .
H57 H 0.3234 0.5278 0.6584 0.069 Uiso 1 1 calc R
C58 C 0.1772(6) 0.54189(16) 0.5992(3) 0.0408(15) Uani 1 1 d .
N3 N 0.2897(7) 0.3403(3) 0.1316(4) 0.110(3) Uani 1 1 d .
C89 C 0.3355(12) 0.2990(4) 0.2354(5) 0.149(6) Uani 1 1 d .
H89A H 0.3082 0.2732 0.2260 0.223 Uiso 1 1 calc GR
H89B H 0.3006 0.3099 0.2691 0.223 Uiso 1 1 calc GR
H89C H 0.4154 0.2983 0.2498 0.223 Uiso 1 1 calc GR
C90 C 0.3089(8) 0.3225(4) 0.1768(5) 0.091(3) Uani 1 1 d .
N1 N 0.9039(5) 0.36396(14) 0.4905(2) 0.0428(12) Uani 1 1 d .
H1A H 0.9404 0.3880 0.4822 0.051 Uiso 1 1 calc R
H1B H 0.8262 0.3696 0.4925 0.051 Uiso 1 1 calc R
N2 N 0.7852(5) 0.40156(13) 0.1221(2) 0.0404(12) Uani 1 1 d .
H2A H 0.8443 0.3837 0.1163 0.048 Uiso 1 1 calc R
H2B H 0.7152 0.3873 0.1171 0.048 Uiso 1 1 calc R
C59 C 0.9260(5) 0.36691(18) 0.6121(3) 0.0379(13) Uani 1 1 d .
C60 C 0.9105(5) 0.3438(2) 0.6648(3) 0.0456(16) Uani 1 1 d .
H60 H 0.9248 0.3174 0.6641 0.055 Uiso 1 1 calc R
C61 C 0.8742(6) 0.3600(2) 0.7176(3) 0.061(2) Uani 1 1 d .
H61 H 0.8648 0.3446 0.7526 0.074 Uiso 1 1 calc R
C62 C 0.8518(6) 0.3988(3) 0.7187(3) 0.060(2) Uani 1 1 d .
H62 H 0.8258 0.4094 0.7541 0.072 Uiso 1 1 calc R
C63 C 0.8676(6) 0.4222(2) 0.6674(3) 0.062(2) Uani 1 1 d .
H63 H 0.8524 0.4485 0.6682 0.074 Uiso 1 1 calc R
C64 C 0.9065(5) 0.40609(19) 0.6145(3) 0.0463(16) Uani 1 1 d .
H64 H 0.9194 0.4219 0.5805 0.056 Uiso 1 1 calc R
C65 C 0.9612(5) 0.34723(17) 0.5545(2) 0.0376(14) Uani 1 1 d .
H65A H 1.0418 0.3497 0.5579 0.045 Uiso 1 1 calc R
H65B H 0.9437 0.3199 0.5555 0.045 Uiso 1 1 calc R
C66 C 0.9090(6) 0.33581(18) 0.4355(3) 0.0498(17) Uani 1 1 d .
H66A H 0.9833 0.3244 0.4416 0.060 Uiso 1 1 calc R
H66B H 0.8556 0.3151 0.4374 0.060 Uiso 1 1 calc R
C67 C 0.8834(6) 0.35453(17) 0.3690(3) 0.0426(15) Uani 1 1 d .
C68 C 0.7706(6) 0.35929(17) 0.3388(3) 0.0440(15) Uani 1 1 d .
C69 C 0.6786(6) 0.3466(2) 0.3664(3) 0.0562(18) Uani 1 1 d .
H69 H 0.6924 0.3327 0.4051 0.067 Uiso 1 1 calc R
C70 C 0.5711(7) 0.3540(2) 0.3381(4) 0.075(2) Uani 1 1 d .
H70 H 0.5130 0.3457 0.3585 0.089 Uiso 1 1 calc R
C71 C 0.5454(6) 0.3742(2) 0.2780(3) 0.064(2) Uani 1 1 d .
H71 H 0.4712 0.3792 0.2589 0.076 Uiso 1 1 calc R
C72 C 0.6320(6) 0.38643(19) 0.2483(3) 0.0514(17) Uani 1 1 d .
H72 H 0.6154 0.3996 0.2090 0.062 Uiso 1 1 calc R
C73 C 0.7469(6) 0.37938(17) 0.2765(3) 0.0424(15) Uani 1 1 d .
C74 C 0.8346(6) 0.39208(16) 0.2461(3) 0.0406(15) Uani 1 1 d .
C75 C 0.9462(6) 0.38406(19) 0.2744(3) 0.0460(15) Uani 1 1 d .
C76 C 1.0374(6) 0.3941(2) 0.2438(3) 0.062(2) Uani 1 1 d .
H76 H 1.0221 0.4050 0.2024 0.074 Uiso 1 1 calc R
C77 C 1.1469(7) 0.3884(3) 0.2724(4) 0.087(3) Uani 1 1 d .
H77 H 1.2047 0.3953 0.2507 0.105 Uiso 1 1 calc R
C78 C 1.1711(8) 0.3718(3) 0.3356(4) 0.098(3) Uani 1 1 d .
H78 H 1.2453 0.3682 0.3558 0.117 Uiso 1 1 calc R
C79 C 1.0875(7) 0.3614(3) 0.3663(3) 0.073(2) Uani 1 1 d .
H79 H 1.1061 0.3509 0.4078 0.088 Uiso 1 1 calc R
C80 C 0.9706(6) 0.36575(19) 0.3384(3) 0.0489(16) Uani 1 1 d .
C81 C 0.8114(6) 0.41945(17) 0.1891(3) 0.0428(15) Uani 1 1 d .
H81A H 0.8763 0.4361 0.1908 0.051 Uiso 1 1 calc R
H81B H 0.7487 0.4357 0.1947 0.051 Uiso 1 1 calc R
C82 C 0.7760(5) 0.43283(16) 0.0723(3) 0.0403(14) Uani 1 1 d .
H82A H 0.8469 0.4465 0.0779 0.048 Uiso 1 1 calc R
H82B H 0.7193 0.4511 0.0804 0.048 Uiso 1 1 calc R
C83 C 0.7462(4) 0.41931(17) 0.0018(2) 0.0342(13) Uani 1 1 d .
C84 C 0.7279(6) 0.38158(18) -0.0170(3) 0.0455(15) Uani 1 1 d .
H84 H 0.7357 0.3622 0.0143 0.055 Uiso 1 1 calc R
C85 C 0.6975(7) 0.3719(2) -0.0830(3) 0.061(2) Uani 1 1 d .
H85 H 0.6842 0.3463 -0.0955 0.073 Uiso 1 1 calc R
C86 C 0.6873(6) 0.4010(2) -0.1294(3) 0.0577(19) Uani 1 1 d .
H86 H 0.6667 0.3949 -0.1733 0.069 Uiso 1 1 calc R
C87 C 0.7078(6) 0.4388(2) -0.1105(3) 0.0564(19) Uani 1 1 d .
H87 H 0.7026 0.4581 -0.1419 0.068 Uiso 1 1 calc R
C88 C 0.7361(5) 0.44842(19) -0.0448(3) 0.0476(16) Uani 1 1 d .
H88 H 0.7481 0.4741 -0.0322 0.057 Uiso 1 1 calc R

loop_
_atom_site_aniso_label
_atom_site_aniso_U_11
_atom_site_aniso_U_22
_atom_site_aniso_U_33
_atom_site_aniso_U_23
_atom_site_aniso_U_13
_atom_site_aniso_U_12
P2 0.0652(18) 0.171(3) 0.0912(18) -0.003(2) 0.0251(14) 0.0474(19)
F7 0.250(12) 0.367(15) 0.189(8) -0.208(10) 0.068(8) -0.033(10)
F8 0.106(6) 0.207(8) 0.229(8) 0.058(6) 0.109(6) 0.048(5)
F9 0.150(7) 0.194(8) 0.181(7) -0.061(6) 0.069(6) -0.034(6)
F10 0.054(4) 0.340(12) 0.140(6) -0.090(7) 0.009(4) 0.034(5)
F11 0.187(9) 0.242(11) 0.222(9) 0.056(8) 0.013(7) 0.127(8)
F12 0.117(6) 0.203(8) 0.147(6) 0.050(5) 0.027(5) 0.026(5)
P1 0.0338(10) 0.0547(11) 0.0764(12) -0.0040(9) 0.0142(9) 0.0004(8)
F1 0.056(3) 0.070(3) 0.095(3) 0.005(2) 0.023(2) -0.013(2)
F2 0.061(3) 0.135(5) 0.094(3) -0.051(3) 0.013(3) 0.000(3)
F3 0.047(3) 0.070(3) 0.130(4) 0.011(3) 0.025(3) 0.018(2)
F4 0.057(3) 0.073(3) 0.169(5) -0.009(3) 0.046(3) -0.014(3)
F5 0.076(3) 0.091(3) 0.063(3) 0.000(2) 0.009(2) -0.001(3)
F6 0.060(3) 0.096(3) 0.079(3) 0.010(2) 0.020(2) 0.035(3)
O1 0.059(3) 0.032(2) 0.059(3) 0.0055(18) 0.003(2) -0.009(2)
O2 0.034(3) 0.048(3) 0.079(3) -0.015(2) 0.008(2) -0.007(2)
O3 0.045(3) 0.032(2) 0.053(2) -0.0052(18) -0.009(2) 0.0087(19)
O4 0.027(2) 0.040(2) 0.045(2) 0.0071(17) 0.0077(17) 0.0046(18)
O5 0.056(3) 0.063(3) 0.072(3) -0.008(2) 0.026(3) -0.022(3)
O6 0.059(4) 0.106(5) 0.092(4) -0.050(3) 0.016(3) -0.006(3)
O7 0.067(4) 0.047(3) 0.098(4) -0.005(3) 0.048(3) -0.008(3)
O8 0.030(2) 0.041(2) 0.045(2) 0.0120(17) 0.0113(17) 0.0048(18)
O9 0.032(2) 0.052(2) 0.0333(19) -0.0032(17) 0.0090(17) -0.0029(19)
O10 0.035(3) 0.044(3) 0.074(3) -0.012(2) 0.019(2) -0.007(2)
O11 0.037(3) 0.044(2) 0.054(2) -0.0002(19) 0.0141(19) 0.002(2)
O12 0.031(2) 0.046(3) 0.057(2) 0.0091(19) 0.0043(19) 0.000(2)
O13 0.035(2) 0.048(2) 0.0326(19) -0.0069(16) 0.0044(17) -0.0027(19)
O14 0.039(2) 0.038(2) 0.036(2) 0.0023(16) -0.0018(17) -0.0041(19)
O15 0.031(2) 0.041(2) 0.068(3) 0.000(2) 0.007(2) -0.001(2)
O16 0.036(2) 0.046(2) 0.050(2) 0.0102(18) 0.0063(19) 0.002(2)
C1 0.061(5) 0.054(4) 0.038(3) -0.004(3) 0.003(3) -0.008(4)
C2 0.115(7) 0.040(4) 0.039(3) -0.006(3) -0.006(4) -0.004(4)
C3 0.164(11) 0.037(4) 0.044(4) 0.000(3) 0.007(5) -0.021(5)
C4 0.153(10) 0.051(5) 0.046(4) -0.014(3) 0.038(5) -0.048(6)
C5 0.112(8) 0.059(5) 0.059(4) -0.017(4) 0.038(5) -0.028(5)
C6 0.107(7) 0.032(4) 0.039(3) -0.004(3) 0.016(4) -0.009(4)
C7 0.051(5) 0.055(4) 0.062(4) -0.003(3) 0.000(3) 0.006(4)
C8 0.048(4) 0.044(4) 0.070(4) -0.012(3) 0.014(3) -0.010(3)
C9 0.037(4) 0.038(4) 0.094(5) 0.006(3) -0.001(4) 0.003(3)
C10 0.049(4) 0.034(3) 0.058(4) -0.002(3) -0.010(3) 0.009(3)
C11 0.035(3) 0.040(3) 0.046(3) 0.000(3) 0.003(3) 0.000(3)
C12 0.032(3) 0.037(3) 0.044(3) -0.004(2) 0.009(3) 0.002(3)
C13 0.074(6) 0.087(6) 0.066(5) -0.030(4) 0.024(4) -0.020(5)
C14 0.052(5) 0.098(7) 0.066(5) -0.029(4) 0.007(4) -0.014(5)
C15 0.064(5) 0.058(5) 0.097(6) -0.006(4) 0.040(5) -0.017(4)
C16 0.137(9) 0.082(6) 0.084(6) -0.008(5) 0.072(6) -0.028(6)
C17 0.046(4) 0.054(4) 0.060(4) 0.000(3) 0.026(3) 0.007(3)
C18 0.038(4) 0.046(4) 0.057(4) 0.008(3) 0.021(3) 0.004(3)
C19 0.048(4) 0.023(3) 0.033(3) 0.000(2) 0.003(2) 0.005(3)
C20 0.025(3) 0.036(3) 0.037(3) -0.001(2) 0.004(2) 0.004(2)
C21 0.028(3) 0.044(3) 0.040(3) -0.002(2) 0.002(2) 0.005(3)
C22 0.044(4) 0.029(3) 0.026(2) 0.000(2) 0.011(2) 0.007(3)
C23 0.033(3) 0.033(3) 0.028(3) 0.000(2) 0.005(2) 0.001(2)
C24 0.030(3) 0.038(3) 0.038(3) -0.002(2) 0.005(2) 0.001(3)
C25 0.038(4) 0.036(3) 0.035(3) 0.001(2) -0.003(2) -0.010(3)
C26 0.058(4) 0.037(3) 0.027(3) 0.004(2) 0.002(3) 0.001(3)
C27 0.076(5) 0.046(4) 0.036(3) 0.000(3) -0.005(3) -0.007(4)
C28 0.112(8) 0.035(4) 0.042(4) -0.003(3) -0.004(4) -0.002(4)
C29 0.118(8) 0.032(4) 0.039(3) -0.005(3) 0.005(4) 0.015(4)
C30 0.078(5) 0.044(4) 0.034(3) 0.001(3) 0.001(3) 0.022(4)
C31 0.057(4) 0.048(4) 0.032(3) 0.001(2) -0.001(3) 0.019(3)
C32 0.039(3) 0.037(3) 0.030(3) 0.001(2) 0.009(2) 0.013(3)
C33 0.053(4) 0.048(4) 0.043(3) 0.006(3) 0.001(3) -0.012(3)
C34 0.040(4) 0.049(4) 0.038(3) 0.003(3) 0.014(3) 0.015(3)
C35 0.031(3) 0.030(3) 0.038(3) 0.005(2) 0.005(2) -0.001(2)
C36 0.036(3) 0.036(3) 0.031(3) -0.001(2) 0.005(2) 0.005(3)
C37 0.023(3) 0.032(3) 0.040(3) 0.000(2) 0.007(2) 0.004(2)
C38 0.042(4) 0.030(3) 0.028(3) 0.001(2) 0.002(2) -0.001(3)
C39 0.028(3) 0.029(3) 0.037(3) -0.001(2) 0.009(2) 0.003(2)
C40 0.035(3) 0.034(3) 0.038(3) 0.001(2) 0.005(2) 0.002(3)
C41 0.046(4) 0.032(3) 0.050(3) -0.003(2) 0.016(3) -0.005(3)
C42 0.042(4) 0.064(4) 0.048(3) -0.003(3) 0.018(3) -0.001(3)
C43 0.026(3) 0.061(4) 0.051(3) -0.003(3) 0.013(3) -0.003(3)
C44 0.027(3) 0.056(4) 0.062(4) -0.006(3) 0.016(3) -0.002(3)
C45 0.039(4) 0.054(4) 0.086(5) -0.003(4) 0.016(4) 0.012(3)
C46 0.039(4) 0.045(4) 0.075(5) 0.010(3) 0.002(3) -0.002(3)
C47 0.033(3) 0.040(3) 0.053(3) -0.011(3) 0.004(3) -0.004(3)
C48 0.028(3) 0.041(3) 0.045(3) 0.003(2) 0.003(2) 0.003(3)
C49 0.029(3) 0.045(4) 0.074(4) -0.013(3) -0.004(3) -0.005(3)
C50 0.042(4) 0.037(4) 0.079(5) 0.000(3) 0.009(3) -0.013(3)
C51 0.045(4) 0.042(4) 0.074(4) -0.009(3) 0.005(3) 0.002(3)
C52 0.050(4) 0.045(4) 0.073(4) 0.015(3) 0.015(4) -0.011(3)
C53 0.047(4) 0.038(3) 0.037(3) 0.008(2) 0.012(3) 0.004(3)
C54 0.068(5) 0.044(4) 0.054(4) 0.006(3) 0.020(3) 0.011(4)
C55 0.104(7) 0.054(4) 0.044(4) 0.010(3) 0.017(4) 0.003(5)
C56 0.098(7) 0.039(4) 0.032(3) 0.005(3) -0.007(4) 0.003(4)
C57 0.068(5) 0.040(4) 0.053(4) 0.002(3) -0.018(3) -0.001(3)
C58 0.052(4) 0.026(3) 0.043(3) -0.002(2) 0.003(3) -0.003(3)
N3 0.055(5) 0.191(10) 0.090(6) -0.013(6) 0.025(5) 0.005(6)
C89 0.199(15) 0.166(12) 0.072(6) 0.011(7) 0.003(7) -0.113(11)
C90 0.058(6) 0.150(10) 0.067(6) -0.022(6) 0.021(5) -0.034(6)
N1 0.052(3) 0.039(3) 0.037(2) 0.002(2) 0.006(2) 0.006(3)
N2 0.052(3) 0.030(3) 0.037(2) 0.0016(19) 0.006(2) 0.004(2)
C59 0.022(3) 0.052(4) 0.038(3) 0.000(3) 0.001(2) -0.003(3)
C60 0.033(3) 0.065(4) 0.036(3) 0.007(3) -0.001(3) -0.006(3)
C61 0.059(5) 0.085(6) 0.038(3) 0.010(3) 0.002(3) -0.010(4)
C62 0.035(4) 0.099(6) 0.048(4) -0.013(4) 0.013(3) -0.019(4)
C63 0.060(5) 0.067(5) 0.057(4) -0.016(4) 0.009(4) -0.010(4)
C64 0.040(4) 0.054(4) 0.047(3) -0.003(3) 0.012(3) -0.015(3)
C65 0.028(3) 0.048(4) 0.036(3) 0.007(2) 0.003(2) 0.008(3)
C66 0.073(5) 0.042(4) 0.035(3) 0.000(3) 0.012(3) 0.012(3)
C67 0.049(4) 0.040(3) 0.040(3) -0.001(3) 0.011(3) 0.006(3)
C68 0.053(4) 0.040(3) 0.040(3) -0.005(2) 0.010(3) -0.007(3)
C69 0.057(5) 0.062(5) 0.048(4) 0.001(3) 0.005(3) -0.016(4)
C70 0.066(6) 0.101(7) 0.060(4) 0.003(4) 0.021(4) -0.042(5)
C71 0.043(4) 0.084(6) 0.063(4) -0.004(4) 0.008(3) -0.024(4)
C72 0.054(5) 0.056(4) 0.043(3) -0.003(3) 0.006(3) -0.006(4)
C73 0.054(4) 0.035(3) 0.039(3) -0.004(2) 0.009(3) 0.002(3)
C74 0.054(4) 0.033(3) 0.033(3) -0.002(2) 0.001(3) 0.000(3)
C75 0.042(4) 0.058(4) 0.039(3) -0.002(3) 0.009(3) 0.005(3)
C76 0.051(5) 0.095(6) 0.040(3) 0.013(3) 0.015(3) 0.015(4)
C77 0.046(5) 0.157(9) 0.063(5) 0.017(5) 0.020(4) 0.018(5)
C78 0.051(5) 0.183(11) 0.059(5) 0.021(6) 0.011(4) 0.037(6)
C79 0.061(5) 0.117(7) 0.041(4) 0.012(4) 0.007(4) 0.036(5)
C80 0.051(4) 0.053(4) 0.043(3) -0.001(3) 0.011(3) 0.016(3)
C81 0.050(4) 0.037(3) 0.039(3) -0.006(2) 0.003(3) -0.003(3)
C82 0.045(4) 0.035(3) 0.040(3) 0.005(2) 0.004(3) -0.003(3)
C83 0.019(3) 0.047(3) 0.037(3) 0.005(2) 0.006(2) 0.005(3)
C84 0.047(4) 0.047(4) 0.041(3) 0.001(3) 0.007(3) 0.003(3)
C85 0.069(5) 0.065(5) 0.046(4) -0.011(3) 0.000(3) 0.010(4)
C86 0.054(5) 0.076(5) 0.044(4) -0.001(3) 0.011(3) 0.002(4)
C87 0.047(4) 0.082(5) 0.042(3) 0.021(3) 0.012(3) 0.003(4)
C88 0.045(4) 0.047(4) 0.050(3) 0.010(3) 0.007(3) -0.001(3)

loop_
_atom_type_symbol
_atom_type_description
_atom_type_scat_dispersion_real
_atom_type_scat_dispersion_imag
_atom_type_scat_source
C C 0.0033 0.0016 'International Tables Vol C Tables 4.2.6.8 and 6.1.1.4'
H H 0.0000 0.0000 'International Tables Vol C Tables 4.2.6.8 and 6.1.1.4'
F F 0.0171 0.0103 'International Tables Vol C Tables 4.2.6.8 and 6.1.1.4'
N N 0.0061 0.0033 'International Tables Vol C Tables 4.2.6.8 and 6.1.1.4'
O O 0.0106 0.0060 'International Tables Vol C Tables 4.2.6.8 and 6.1.1.4'
P P 0.1023 0.0942 'International Tables Vol C Tables 4.2.6.8 and 6.1.1.4'

loop_
_geom_angle_atom_site_label_1
_geom_angle_atom_site_label_2
_geom_angle_atom_site_label_3
_geom_angle
F7 P2 F8 90.2(6)
F7 P2 F9 179.7(6)
F7 P2 F10 91.9(5)
F7 P2 F11 95.7(7)
F7 P2 F12 96.1(7)
F8 P2 F9 90.1(5)
F8 P2 F10 177.6(5)
F8 P2 F11 88.2(5)
F10 P2 F9 87.8(4)
F11 P2 F9 84.2(6)
F11 P2 F10 92.5(5)
F12 P2 F8 89.4(4)
F12 P2 F9 84.0(5)
F12 P2 F10 89.4(5)
F12 P2 F11 168.0(6)
F1 P1 F3 88.9(3)
F1 P1 F5 90.2(3)
F1 P1 F6 90.8(3)
F2 P1 F1 89.5(3)
F2 P1 F3 90.3(3)
F2 P1 F4 91.5(3)
F2 P1 F5 179.6(3)
F2 P1 F6 90.4(3)
F3 P1 F5 89.8(3)
F4 P1 F1 179.0(3)
F4 P1 F3 90.8(3)
F4 P1 F5 88.8(3)
F4 P1 F6 89.5(3)
F6 P1 F3 179.2(3)
F6 P1 F5 89.5(3)
C1 O1 C7 114.3(5)
C9 O2 C8 113.6(5)
C11 O3 C10 113.6(4)
C19 O4 C12 116.7(4)
C6 O5 C13 117.0(6)
C15 O6 C14 117.2(6)
C16 O7 C17 115.2(6)
C20 O8 C18 115.9(4)
C39 O9 C41 116.0(4)
C43 O10 C42 114.3(5)
C44 O11 C45 112.3(5)
C58 O12 C46 115.9(5)
C38 O13 C47 116.4(4)
C49 O14 C48 110.3(4)
C50 O15 C51 114.1(5)
C53 O16 C52 115.0(5)
O1 C1 C2 126.3(8)
O1 C1 C6 115.1(6)
C2 C1 C6 118.6(7)
C1 C2 C3 120.5(9)
C4 C3 C2 120.8(9)
C3 C4 C5 120.0(8)
C4 C5 C6 119.2(9)
O5 C6 C1 116.5(6)
O5 C6 C5 122.7(9)
C5 C6 C1 120.7(8)
O1 C7 C8 108.0(6)
O2 C8 C7 111.6(6)
O2 C9 C10 109.9(6)
O3 C10 C9 108.4(5)
O3 C11 C12 107.9(4)
O4 C12 C11 106.4(5)
O5 C13 C14 109.3(7)
O6 C14 C13 111.5(6)
O6 C15 C16 113.9(7)
O7 C16 C15 115.3(7)
O7 C17 C18 107.2(5)
O8 C18 C17 109.2(5)
O4 C19 C24 121.6(5)
C20 C19 O4 116.6(5)
C20 C19 C24 121.8(5)
O8 C20 C19 115.7(5)
O8 C20 C21 125.2(5)
C19 C20 C21 119.1(5)
C22 C21 C20 120.2(6)
C21 C22 C32 125.5(5)
C23 C22 C21 120.4(5)
C23 C22 C32 114.1(5)
C22 C23 C24 121.3(5)
C22 C23 C25 115.0(5)
C24 C23 C25 123.7(5)
C23 C24 C19 117.3(5)
C26 C25 C23 105.5(5)
C26 C25 C35 105.3(5)
C33 C25 C23 113.6(5)
C33 C25 C26 114.7(5)
C33 C25 C35 114.8(5)
C35 C25 C23 101.6(4)
C27 C26 C25 125.3(7)
C27 C26 C31 119.7(6)
C31 C26 C25 115.0(5)
C26 C27 C28 119.2(8)
C29 C28 C27 121.0(7)
C28 C29 C30 119.8(7)
C31 C30 C29 119.9(8)
C26 C31 C32 113.6(5)
C30 C31 C26 120.4(7)
C30 C31 C32 126.0(7)
C31 C32 C22 105.0(4)
C31 C32 C36 104.7(5)
C34 C32 C22 114.4(5)
C34 C32 C31 114.6(5)
C34 C32 C36 114.7(5)
C36 C32 C22 101.9(4)
C36 C35 C25 114.9(5)
C36 C35 C40 120.3(5)
C40 C35 C25 124.7(5)
C35 C36 C32 114.3(5)
C35 C36 C37 121.5(5)
C37 C36 C32 124.0(5)
C36 C37 C38 118.4(5)
O13 C38 C37 123.8(5)
O13 C38 C39 115.8(5)
C37 C38 C39 120.4(5)
O9 C39 C38 115.1(5)
O9 C39 C40 124.1(5)
C40 C39 C38 120.7(5)
C39 C40 C35 118.5(6)
O9 C41 C42 107.0(5)
O10 C42 C41 111.9(5)
O10 C43 C44 109.4(5)
O11 C44 C43 111.2(5)
O11 C45 C46 111.1(6)
O12 C46 C45 107.3(5)
O13 C47 C48 108.6(5)
O14 C48 C47 108.8(4)
O14 C49 C50 110.5(5)
O15 C50 C49 108.4(5)
O15 C51 C52 113.3(5)
O16 C52 C51 107.4(5)
O16 C53 C54 123.6(6)
C58 C53 O16 116.0(5)
C58 C53 C54 120.3(6)
C55 C54 C53 119.7(8)
C56 C55 C54 120.0(7)
C55 C56 C57 121.2(6)
C58 C57 C56 119.1(7)
O12 C58 C53 116.1(5)
O12 C58 C57 124.3(6)
C53 C58 C57 119.6(6)
N3 C90 C89 178.9(14)
C65 N1 C66 110.5(4)
C82 N2 C81 109.0(4)
C60 C59 C65 117.7(5)
C64 C59 C60 119.1(6)
C64 C59 C65 123.1(5)
C61 C60 C59 120.2(7)
C62 C61 C60 120.4(7)
C61 C62 C63 120.3(7)
C62 C63 C64 119.5(7)
C59 C64 C63 120.5(6)
N1 C65 C59 112.5(5)
C67 C66 N1 113.0(5)
C68 C67 C66 118.9(6)
C80 C67 C66 119.8(6)
C80 C67 C68 121.3(6)
C67 C68 C69 123.6(6)
C67 C68 C73 118.4(6)
C69 C68 C73 118.0(6)
C70 C69 C68 122.0(7)
C69 C70 C71 121.2(7)
C72 C71 C70 118.9(7)
C71 C72 C73 121.8(6)
C72 C73 C68 118.0(6)
C74 C73 C68 120.7(6)
C74 C73 C72 121.3(5)
C73 C74 C81 120.3(6)
C75 C74 C73 119.9(5)
C75 C74 C81 119.1(6)
C74 C75 C76 122.1(6)
C74 C75 C80 119.5(6)
C76 C75 C80 118.3(6)
C77 C76 C75 122.8(7)
C76 C77 C78 119.0(8)
C79 C78 C77 120.3(8)
C78 C79 C80 123.4(7)
C67 C80 C75 119.9(6)
C67 C80 C79 124.1(6)
C79 C80 C75 116.0(7)
C74 C81 N2 116.8(5)
N2 C82 C83 115.1(5)
C84 C83 C82 124.6(5)
C84 C83 C88 120.0(5)
C88 C83 C82 115.4(5)
C83 C84 C85 120.6(6)
C86 C85 C84 119.3(7)
C87 C86 C85 120.1(6)
C86 C87 C88 120.6(6)
C83 C88 C87 119.4(6)

loop_
_geom_bond_atom_site_label_1
_geom_bond_atom_site_label_2
_geom_bond_distance
P2 F7 1.467(7)
P2 F8 1.546(7)
P2 F9 1.643(8)
P2 F10 1.572(7)
P2 F11 1.554(9)
P2 F12 1.523(7)
P1 F1 1.588(4)
P1 F2 1.587(5)
P1 F3 1.592(4)
P1 F4 1.588(5)
P1 F5 1.602(4)
P1 F6 1.589(4)
O1 C1 1.364(8)
O1 C7 1.436(8)
O2 C8 1.437(7)
O2 C9 1.407(7)
O3 C10 1.424(6)
O3 C11 1.419(7)
O4 C12 1.433(7)
O4 C19 1.399(6)
O5 C6 1.389(9)
O5 C13 1.416(9)
O6 C14 1.449(8)
O6 C15 1.363(9)
O7 C16 1.354(9)
O7 C17 1.433(7)
O8 C18 1.425(7)
O8 C20 1.379(6)
O9 C39 1.389(6)
O9 C41 1.426(7)
O10 C42 1.424(7)
O10 C43 1.415(7)
O11 C44 1.420(7)
O11 C45 1.443(7)
O12 C46 1.447(8)
O12 C58 1.379(7)
O13 C38 1.381(6)
O13 C47 1.436(7)
O14 C48 1.414(6)
O14 C49 1.410(6)
O15 C50 1.423(8)
O15 C51 1.424(7)
O16 C52 1.444(8)
O16 C53 1.388(6)
C1 C2 1.367(10)
C1 C6 1.401(11)
C2 C3 1.398(10)
C3 C4 1.354(13)
C4 C5 1.391(13)
C5 C6 1.391(10)
C7 C8 1.472(9)
C9 C10 1.484(9)
C11 C12 1.507(7)
C13 C14 1.480(11)
C15 C16 1.436(11)
C17 C18 1.493(8)
C19 C20 1.380(8)
C19 C24 1.404(8)
C20 C21 1.392(7)
C21 C22 1.384(8)
C22 C23 1.369(8)
C22 C32 1.556(7)
C23 C24 1.403(7)
C23 C25 1.546(7)
C25 C26 1.524(8)
C25 C33 1.506(9)
C25 C35 1.528(7)
C26 C27 1.394(9)
C26 C31 1.397(9)
C27 C28 1.398(10)
C28 C29 1.368(11)
C29 C30 1.403(10)
C30 C31 1.379(8)
C31 C32 1.543(8)
C32 C34 1.502(8)
C32 C36 1.552(7)
C35 C36 1.375(8)
C35 C40 1.406(8)
C36 C37 1.391(7)
C37 C38 1.394(7)
C38 C39 1.396(8)
C39 C40 1.390(7)
C41 C42 1.510(8)
C43 C44 1.496(9)
C45 C46 1.476(9)
C47 C48 1.509(7)
C49 C50 1.495(9)
C51 C52 1.480(9)
C53 C54 1.390(9)
C53 C58 1.386(9)
C54 C55 1.379(9)
C55 C56 1.363(11)
C56 C57 1.393(10)
C57 C58 1.391(8)
N3 C90 1.115(12)
C89 C90 1.458(14)
N1 C65 1.506(6)
N1 C66 1.514(7)
N2 C81 1.512(7)
N2 C82 1.491(6)
C59 C60 1.399(8)
C59 C64 1.379(8)
C59 C65 1.509(8)
C60 C61 1.378(9)
C61 C62 1.371(10)
C62 C63 1.385(10)
C63 C64 1.393(9)
C66 C67 1.513(8)
C67 C68 1.408(9)
C67 C80 1.386(9)
C68 C69 1.414(9)
C68 C73 1.455(8)
C69 C70 1.353(11)
C70 C71 1.423(10)
C71 C72 1.377(9)
C72 C73 1.430(9)
C73 C74 1.404(9)
C74 C75 1.402(9)
C74 C81 1.506(8)
C75 C76 1.416(9)
C75 C80 1.459(8)
C76 C77 1.368(10)
C77 C78 1.420(11)
C78 C79 1.342(11)
C79 C80 1.439(10)
C82 C83 1.523(7)
C83 C84 1.370(8)
C83 C88 1.391(8)
C84 C85 1.400(8)
C85 C86 1.386(9)
C86 C87 1.375(10)
C87 C88 1.393(9)

loop_
_geom_torsion_atom_site_label_1
_geom_torsion_atom_site_label_2
_geom_torsion_atom_site_label_3
_geom_torsion_atom_site_label_4
_geom_torsion
O1 C1 C2 C3 179.3(6)
O1 C1 C6 O5 1.7(8)
O1 C1 C6 C5 178.6(5)
O1 C7 C8 O2 66.1(7)
O2 C9 C10 O3 -57.9(7)
O3 C11 C12 O4 64.5(6)
O4 C19 C20 O8 0.1(7)
O4 C19 C20 C21 178.9(5)
O4 C19 C24 C23 -178.8(5)
O5 C13 C14 O6 -67.6(8)
O6 C15 C16 O7 50.5(12)
O7 C17 C18 O8 -67.3(7)
O8 C20 C21 C22 179.9(5)
O9 C39 C40 C35 -176.6(5)
O9 C41 C42 O10 -73.0(6)
O10 C43 C44 O11 -73.3(6)
O11 C45 C46 O12 68.6(7)
O13 C38 C39 O9 1.3(7)
O13 C38 C39 C40 -174.5(5)
O13 C47 C48 O14 77.2(6)
O14 C49 C50 O15 -70.6(7)
O15 C51 C52 O16 -69.0(7)
O16 C53 C54 C55 177.5(6)
O16 C53 C58 O12 -1.9(8)
O16 C53 C58 C57 -179.8(5)
C1 O1 C7 C8 176.3(5)
C1 C2 C3 C4 1.4(10)
C2 C1 C6 O5 -179.0(5)
C2 C1 C6 C5 -2.2(9)
C2 C3 C4 C5 -0.9(11)
C3 C4 C5 C6 -1.1(11)
C4 C5 C6 O5 179.3(6)
C4 C5 C6 C1 2.6(10)
C6 O5 C13 C14 -175.7(5)
C6 C1 C2 C3 0.2(9)
C7 O1 C1 C2 4.0(9)
C7 O1 C1 C6 -176.9(5)
C8 O2 C9 C10 175.9(5)
C9 O2 C8 C7 108.1(7)
C10 O3 C11 C12 167.5(5)
C11 O3 C10 C9 -149.1(6)
C12 O4 C19 C20 -168.2(5)
C12 O4 C19 C24 12.9(7)
C13 O5 C6 C1 174.5(6)
C13 O5 C6 C5 -2.3(9)
C14 O6 C15 C16 -175.3(8)
C15 O6 C14 C13 -116.4(8)
C16 O7 C17 C18 -151.4(7)
C17 O7 C16 C15 162.1(8)
C18 O8 C20 C19 162.6(5)
C18 O8 C20 C21 -16.1(8)
C19 O4 C12 C11 170.4(4)
C19 C20 C21 C22 1.3(8)
C20 O8 C18 C17 -174.2(5)
C20 C19 C24 C23 2.3(8)
C20 C21 C22 C23 -0.7(8)
C20 C21 C22 C32 176.2(5)
C21 C22 C23 C24 0.8(8)
C21 C22 C23 C25 178.4(5)
C21 C22 C32 C31 128.5(6)
C21 C22 C32 C34 1.9(7)
C21 C22 C32 C36 -122.5(6)
C22 C23 C24 C19 -1.6(8)
C22 C23 C25 C26 52.7(6)
C22 C23 C25 C33 179.2(5)
C22 C23 C25 C35 -57.0(6)
C22 C32 C36 C35 -55.2(6)
C22 C32 C36 C37 120.5(6)
C23 C22 C32 C31 -54.5(6)
C23 C22 C32 C34 178.9(5)
C23 C22 C32 C36 54.5(6)
C23 C25 C26 C27 128.1(6)
C23 C25 C26 C31 -53.2(6)
C23 C25 C35 C36 56.4(6)
C23 C25 C35 C40 -119.9(6)
C24 C19 C20 O8 179.1(5)
C24 C19 C20 C21 -2.1(8)
C24 C23 C25 C26 -129.8(5)
C24 C23 C25 C33 -3.3(7)
C24 C23 C25 C35 120.5(5)
C25 C23 C24 C19 -179.0(5)
C25 C26 C27 C28 178.1(5)
C25 C26 C31 C30 -178.7(5)
C25 C26 C31 C32 0.0(7)
C25 C35 C36 C32 -0.6(7)
C25 C35 C36 C37 -176.4(5)
C25 C35 C40 C39 175.8(5)
C26 C25 C35 C36 -53.4(6)
C26 C25 C35 C40 130.3(6)
C26 C27 C28 C29 0.7(9)
C26 C31 C32 C22 53.7(6)
C26 C31 C32 C34 -179.9(5)
C26 C31 C32 C36 -53.3(6)
C27 C26 C31 C30 0.0(8)
C27 C26 C31 C32 178.7(5)
C27 C28 C29 C30 -0.4(10)
C28 C29 C30 C31 -0.1(9)
C29 C30 C31 C26 0.3(8)
C29 C30 C31 C32 -178.2(5)
C30 C31 C32 C22 -127.7(6)
C30 C31 C32 C34 -1.3(8)
C30 C31 C32 C36 125.3(6)
C31 C26 C27 C28 -0.5(8)
C31 C32 C36 C35 54.1(6)
C31 C32 C36 C37 -130.2(6)
C32 C22 C23 C24 -176.4(5)
C32 C22 C23 C25 1.2(6)
C32 C36 C37 C38 -173.7(5)
C33 C25 C26 C27 2.4(8)
C33 C25 C26 C31 -179.0(5)
C33 C25 C35 C36 179.4(5)
C33 C25 C35 C40 3.1(8)
C34 C32 C36 C35 -179.4(5)
C34 C32 C36 C37 -3.7(8)
C35 C25 C26 C27 -124.9(6)
C35 C25 C26 C31 53.7(6)
C35 C36 C37 C38 1.7(8)
C36 C35 C40 C39 -0.3(8)
C36 C37 C38 O13 174.1(5)
C36 C37 C38 C39 -3.2(8)
C37 C38 C39 O9 178.8(5)
C37 C38 C39 C40 3.0(8)
C38 O13 C47 C48 -162.0(5)
C38 C39 C40 C35 -1.2(8)
C39 O9 C41 C42 172.2(5)
C40 C35 C36 C32 175.9(5)
C40 C35 C36 C37 0.1(8)
C41 O9 C39 C38 175.2(5)
C41 O9 C39 C40 -9.2(7)
C42 O10 C43 C44 -167.0(5)
C43 O10 C42 C41 -101.6(6)
C44 O11 C45 C46 171.3(5)
C45 O11 C44 C43 -162.7(5)
C46 O12 C58 C53 -169.9(5)
C46 O12 C58 C57 7.8(8)
C47 O13 C38 C37 8.6(7)
C47 O13 C38 C39 -174.0(5)
C48 O14 C49 C50 177.8(5)
C49 O14 C48 C47 162.6(5)
C50 O15 C51 C52 -82.9(7)
C51 O15 C50 C49 -161.9(5)
C52 O16 C53 C54 -17.4(8)
C52 O16 C53 C58 162.8(5)
C53 O16 C52 C51 -167.8(5)
C53 C54 C55 C56 3.3(11)
C54 C53 C58 O12 178.2(5)
C54 C53 C58 C57 0.4(9)
C54 C55 C56 C57 -1.6(11)
C55 C56 C57 C58 -0.7(10)
C56 C57 C58 O12 -176.3(5)
C56 C57 C58 C53 1.3(9)
C58 O12 C46 C45 171.1(5)
C58 C53 C54 C55 -2.7(10)
N1 C66 C67 C68 -83.4(8)
N1 C66 C67 C80 98.2(7)
N2 C82 C83 C84 0.3(9)
N2 C82 C83 C88 179.2(5)
C59 C60 C61 C62 0.7(10)
C60 C59 C64 C63 -2.5(9)
C60 C59 C65 N1 140.7(5)
C60 C61 C62 C63 -1.3(11)
C61 C62 C63 C64 0.0(10)
C62 C63 C64 C59 1.9(10)
C64 C59 C60 C61 1.2(9)
C64 C59 C65 N1 -37.9(8)
C65 N1 C66 C67 -163.7(6)
C65 C59 C60 C61 -177.5(6)
C65 C59 C64 C63 176.1(6)
C66 N1 C65 C59 -160.5(5)
C66 C67 C68 C69 -1.7(9)
C66 C67 C68 C73 176.4(5)
C66 C67 C80 C75 -179.6(5)
C66 C67 C80 C79 -1.1(10)
C67 C68 C69 C70 175.3(7)
C67 C68 C73 C72 -175.8(6)
C67 C68 C73 C74 2.9(8)
C68 C67 C80 C75 2.0(9)
C68 C67 C80 C79 -179.5(7)
C68 C69 C70 C71 1.7(12)
C68 C73 C74 C75 2.5(9)
C68 C73 C74 C81 -167.8(5)
C69 C68 C73 C72 2.5(8)
C69 C68 C73 C74 -178.8(6)
C69 C70 C71 C72 -0.2(12)
C70 C71 C72 C73 -0.1(11)
C71 C72 C73 C68 -1.1(9)
C71 C72 C73 C74 -179.7(6)
C72 C73 C74 C75 -178.8(6)
C72 C73 C74 C81 10.8(8)
C73 C68 C69 C70 -2.9(10)
C73 C74 C75 C76 176.0(6)
C73 C74 C75 C80 -5.7(9)
C73 C74 C81 N2 -91.0(7)
C74 C75 C76 C77 176.3(8)
C74 C75 C80 C67 3.5(9)
C74 C75 C80 C79 -175.0(6)
C75 C74 C81 N2 98.5(7)
C75 C76 C77 C78 -0.2(14)
C76 C75 C80 C67 -178.2(6)
C76 C75 C80 C79 3.3(10)
C76 C77 C78 C79 0.9(16)
C77 C78 C79 C80 0.6(16)
C78 C79 C80 C67 178.8(8)
C78 C79 C80 C75 -2.7(12)
C80 C67 C68 C69 176.7(6)
C80 C67 C68 C73 -5.2(9)
C80 C75 C76 C77 -2.0(12)
C81 N2 C82 C83 -178.3(5)
C81 C74 C75 C76 -13.5(9)
C81 C74 C75 C80 164.8(5)
C82 N2 C81 C74 -174.5(6)
C82 C83 C84 C85 178.0(6)
C82 C83 C88 C87 -179.3(6)
C83 C84 C85 C86 0.8(11)
C84 C83 C88 C87 -0.3(9)
C84 C85 C86 C87 0.4(11)
C85 C86 C87 C88 -1.6(11)
C86 C87 C88 C83 1.5(10)
C88 C83 C84 C85 -0.9(10)
